data_4506945
loop_
_publ_author_name
'Liu, Juan'
'Tan, Yan-Xi'
'Zhang, Jian'

_publ_section_title
;
 Redox Reaction Induced Structural Transformation among Three Copper
 Coordination Polymers
;
_journal_issue 11
_journal_name_full 'Crystal Growth &amp; Design'
_journal_page_first 5164
_journal_paper_doi 10.1021/cg301120b
_journal_volume 12
_journal_year 2012
_chemical_formula_sum 'C43 H41 Cu3 N8 O10'
_chemical_formula_weight 1020.49
_chemical_name_systematic
; 
 ? 
;
_space_group_IT_number 62
_symmetry_cell_setting orthorhombic
_symmetry_space_group_name_Hall '-P 2ac 2n'
_symmetry_space_group_name_H-M 'P n m a'
_atom_sites_solution_hydrogens geom
_atom_sites_solution_primary direct
_atom_sites_solution_secondary difmap
_audit_creation_method SHELXL-97
_cell_angle_alpha 90.00
_cell_angle_beta 90.00
_cell_angle_gamma 90.00
_cell_formula_units_Z 4
_cell_length_a 9.2091(7)
_cell_length_b 22.7532(16)
_cell_length_c 23.0902(12)
_cell_measurement_reflns_used 1442
_cell_measurement_temperature 293(2)
_cell_measurement_theta_max 29.0415
_cell_measurement_theta_min 2.3811
_cell_volume 4838.2(6)
_computing_cell_refinement 'Bruker FRAMBO'
_computing_data_collection 'Bruker FRAMBO'
_computing_data_reduction 'Bruker SAINT'
_computing_molecular_graphics 'Bruker SHELXTL'
_computing_publication_material 'Bruker SHELXTL'
_computing_structure_refinement 'SHELXL-97 (Sheldrick, 1997)'
_computing_structure_solution 'SHELXS-97 (Sheldrick, 1990)'
_diffrn_ambient_temperature 293(2)
_diffrn_detector_area_resol_mean none
_diffrn_measured_fraction_theta_full 0.995
_diffrn_measured_fraction_theta_max 0.995
_diffrn_measurement_device_type 'multiwire proportional'
_diffrn_measurement_method 'phi and omega scans'
_diffrn_radiation_monochromator graphite
_diffrn_radiation_source 'fine-focus sealed tube'
_diffrn_radiation_type MoK\a
_diffrn_radiation_wavelength 0.71073
_diffrn_reflns_av_R_equivalents 0.0574
_diffrn_reflns_av_sigmaI/netI 0.0902
_diffrn_reflns_limit_h_max 6
_diffrn_reflns_limit_h_min -10
_diffrn_reflns_limit_k_max 26
_diffrn_reflns_limit_k_min -14
_diffrn_reflns_limit_l_max 27
_diffrn_reflns_limit_l_min -26
_diffrn_reflns_number 9761
_diffrn_reflns_theta_full 25.00
_diffrn_reflns_theta_max 25.00
_diffrn_reflns_theta_min 2.51
_diffrn_standards_decay_% none
_diffrn_standards_interval_count none
_diffrn_standards_interval_time none
_diffrn_standards_number none
_exptl_absorpt_coefficient_mu 1.368
_exptl_absorpt_correction_T_max 1.00000
_exptl_absorpt_correction_T_min 0.81151
_exptl_absorpt_correction_type multi-scan
_exptl_absorpt_process_details
;
CrysAlisPro, Agilent Technologies,
Version 1.171.34.49 (release 20-01-2011 CrysAlis171 .NET)
(compiled Jan 20 2011,15:58:25)
Empirical absorption correction using spherical harmonics,
 implemented in SCALE3 ABSPACK scaling algorithm.
;
_exptl_crystal_colour green
_exptl_crystal_density_diffrn 1.401
_exptl_crystal_density_method 'not measured'
_exptl_crystal_description prism
_exptl_crystal_F_000 2087
_exptl_crystal_size_max 0.25
_exptl_crystal_size_mid 0.14
_exptl_crystal_size_min 0.13
_refine_diff_density_max 0.706
_refine_diff_density_min -0.723
_refine_diff_density_rms 0.145
_refine_ls_extinction_method none
_refine_ls_goodness_of_fit_ref 1.011
_refine_ls_hydrogen_treatment none
_refine_ls_matrix_type full
_refine_ls_number_parameters 300
_refine_ls_number_reflns 4348
_refine_ls_number_restraints 7
_refine_ls_restrained_S_all 1.016
_refine_ls_R_factor_all 0.1601
_refine_ls_R_factor_gt 0.0851
_refine_ls_shift/su_max 0.014
_refine_ls_shift/su_mean 0.003
_refine_ls_structure_factor_coef Fsqd
_refine_ls_weighting_details 'calc w=1/[\s^2^(Fo^2^)+(0.1481P)^2^+0.0000P] where P=(Fo^2^+2Fc^2^)/3'
_refine_ls_weighting_scheme calc
_refine_ls_wR_factor_gt 0.2323
_refine_ls_wR_factor_ref 0.2755
_reflns_number_gt 2266
_reflns_number_total 4348
_reflns_threshold_expression >2sigma(I)
_cod_data_source_file cg301120b_si_002.cif
_cod_data_source_block 2
_cod_depositor_comments
;
The following automatic conversions were performed:

'_symmetry_cell_setting' value 'Orthorhombic' changed to
'orthorhombic' according to
/home/saulius/struct/CIF-dictionaries/cif_core.dic dictionary named
'cif_core.dic' version 2.4.2 from 2011-04-26.

Automatic conversion script
Id: cif_fix_values 1891 2012-01-12 08:04:46Z andrius 
;
_cod_original_sg_symbol_H-M Pnma
_cod_database_code 4506945

loop_
_symmetry_equiv_pos_as_xyz
'x, y, z'
'-x+1/2, -y, z+1/2'
'x+1/2, -y+1/2, -z+1/2'
'-x, y+1/2, -z'
'-x, -y, -z'
'x-1/2, y, -z-1/2'
'-x-1/2, y-1/2, z-1/2'
'x, -y-1/2, z'

loop_
_atom_site_label
_atom_site_type_symbol
_atom_site_fract_x
_atom_site_fract_y
_atom_site_fract_z
_atom_site_U_iso_or_equiv
_atom_site_adp_type
_atom_site_occupancy
_atom_site_symmetry_multiplicity
_atom_site_calc_flag
_atom_site_refinement_flags
Cu1 Cu 0.38884(11) 0.03282(5) 0.53264(4) 0.0658(5) Uani 1 1 d .
Cu2 Cu 0.26482(18) 0.2500 0.52734(5) 0.0623(5) Uani 1 2 d S
O1 O 0.3482(15) 0.2500 0.6991(3) 0.127(4) Uani 1 2 d S
O2 O 0.3832(11) 0.2500 0.6038(3) 0.082(3) Uani 1 2 d S
O3 O 0.0842(11) 0.2500 0.4738(3) 0.086(3) Uani 1 2 d S
O4 O -0.1568(15) 0.2500 0.4760(5) 0.155(6) Uani 1 2 d S
O5 O 0.4626(7) 0.0972(3) 0.4627(2) 0.0750(18) Uani 1 1 d .
O6 O 0.3073(7) 0.1513(2) 0.5119(2) 0.0660(16) Uani 1 1 d .
O7 O 0.332(2) 0.1288(11) 0.1639(11) 0.55(2) Uiso 1 1 d D
N1 N 0.1075(15) 0.2500 0.5833(4) 0.072(3) Uani 1 2 d S
N2 N 0.4172(10) 0.2500 0.4672(3) 0.050(2) Uani 1 2 d S
N3 N 0.4913(7) 0.0518(3) 0.6027(2) 0.0546(17) Uani 1 1 d .
N4 N 0.2599(6) 0.0057(3) 0.9878(2) 0.0529(17) Uani 1 1 d .
N5 N 0.5555(17) 0.1445(6) 0.1801(6) 0.195(6) Uiso 1 1 d D
C1 C 0.1394(19) 0.2500 0.6402(6) 0.076(4) Uani 1 2 d S
C2 C 0.024(2) 0.2500 0.6812(6) 0.093(5) Uani 1 2 d S
H2A H 0.0419 0.2500 0.7209 0.112 Uiso 1 2 calc SR
C3 C -0.112(2) 0.2500 0.6597(7) 0.111(6) Uani 1 2 d S
H3A H -0.1887 0.2500 0.6860 0.133 Uiso 1 2 calc SR
C4 C -0.145(2) 0.2500 0.6040(7) 0.101(5) Uani 1 2 d S
H4A H -0.2411 0.2500 0.5914 0.121 Uiso 1 2 calc SR
C5 C -0.027(2) 0.2500 0.5641(7) 0.091(4) Uani 1 2 d S
C6 C 0.294(2) 0.2500 0.6495(5) 0.084(5) Uani 1 2 d S
C7 C -0.042(2) 0.2500 0.4997(6) 0.094(5) Uani 1 2 d S
C8 C 0.4640(8) 0.1978(3) 0.4460(3) 0.0517(19) Uani 1 1 d .
C9 C 0.5577(10) 0.1961(4) 0.4012(4) 0.075(3) Uani 1 1 d .
H9A H 0.5904 0.1606 0.3861 0.090 Uiso 1 1 calc R
C10 C 0.6039(15) 0.2500 0.3781(6) 0.101(5) Uani 1 2 d S
H10A H 0.6671 0.2500 0.3467 0.122 Uiso 1 2 calc SR
C11 C 0.4055(10) 0.1442(3) 0.4766(4) 0.056(2) Uani 1 1 d .
C12 C 0.5506(10) 0.0101(4) 0.6356(3) 0.066(2) Uani 1 1 d .
H12A H 0.5509 -0.0284 0.6222 0.079 Uiso 1 1 calc R
C13 C 0.6118(9) 0.0222(4) 0.6889(3) 0.063(2) Uani 1 1 d .
H13A H 0.6523 -0.0084 0.7102 0.075 Uiso 1 1 calc R
C14 C 0.6143(8) 0.0766(4) 0.7108(3) 0.0497(19) Uani 1 1 d .
C15 C 0.5572(8) 0.1198(4) 0.6759(3) 0.059(2) Uani 1 1 d .
H15A H 0.5596 0.1587 0.6882 0.070 Uiso 1 1 calc R
C16 C 0.4965(8) 0.1061(4) 0.6232(3) 0.057(2) Uani 1 1 d .
H16A H 0.4574 0.1364 0.6009 0.068 Uiso 1 1 calc R
C17 C 0.6638(9) 0.0887(4) 0.7713(3) 0.066(2) Uani 1 1 d .
H17A H 0.6896 0.1298 0.7750 0.079 Uiso 1 1 calc R
H17B H 0.7494 0.0654 0.7797 0.079 Uiso 1 1 calc R
C18 C 0.5441(9) 0.0737(4) 0.8142(3) 0.063(2) Uani 1 1 d .
H18A H 0.4615 0.0991 0.8068 0.076 Uiso 1 1 calc R
H18B H 0.5131 0.0335 0.8075 0.076 Uiso 1 1 calc R
C19 C 0.5870(9) 0.0799(5) 0.8768(3) 0.070(3) Uani 1 1 d .
H19A H 0.6015 0.1212 0.8857 0.085 Uiso 1 1 calc R
H19B H 0.6781 0.0596 0.8833 0.085 Uiso 1 1 calc R
C20 C 0.2783(9) 0.0630(4) 0.9835(3) 0.065(2) Uani 1 1 d .
H20A H 0.2179 0.0873 1.0051 0.078 Uiso 1 1 calc R
C21 C 0.3808(9) 0.0886(4) 0.9491(3) 0.064(2) Uani 1 1 d .
H21A H 0.3887 0.1293 0.9479 0.077 Uiso 1 1 calc R
C22 C 0.4717(9) 0.0548(4) 0.9165(3) 0.061(2) Uani 1 1 d .
C23 C 0.4527(9) -0.0057(4) 0.9208(3) 0.061(2) Uani 1 1 d .
H23A H 0.5116 -0.0308 0.8994 0.074 Uiso 1 1 calc R
C24 C 0.3493(9) -0.0282(4) 0.9559(3) 0.058(2) Uani 1 1 d .
H24A H 0.3395 -0.0689 0.9582 0.070 Uiso 1 1 calc R
C25 C 0.438(2) 0.1541(10) 0.1383(9) 0.138(9) Uiso 0.50 1 d PD
H25A H 0.4396 0.1733 0.1028 0.166 Uiso 0.50 1 calc PR
C26 C 0.581(2) 0.1113(9) 0.2337(8) 0.118(8) Uiso 0.50 1 d PD
H26A H 0.6778 0.1190 0.2475 0.177 Uiso 0.50 1 calc PR
H26B H 0.5708 0.0700 0.2261 0.177 Uiso 0.50 1 calc PR
H26C H 0.5121 0.1231 0.2626 0.177 Uiso 0.50 1 calc PR
C27 C 0.688(2) 0.1660(10) 0.1531(9) 0.123(8) Uiso 0.50 1 d PD
H27A H 0.7684 0.1604 0.1791 0.185 Uiso 0.50 1 calc PR
H27B H 0.6781 0.2071 0.1445 0.185 Uiso 0.50 1 calc PR
H27C H 0.7057 0.1447 0.1179 0.185 Uiso 0.50 1 calc PR

loop_
_atom_site_aniso_label
_atom_site_aniso_U_11
_atom_site_aniso_U_22
_atom_site_aniso_U_33
_atom_site_aniso_U_23
_atom_site_aniso_U_13
_atom_site_aniso_U_12
Cu1 0.0603(7) 0.0826(9) 0.0546(7) -0.0176(5) -0.0057(5) -0.0020(6)
Cu2 0.1030(13) 0.0468(9) 0.0372(7) 0.000 -0.0063(7) 0.000
O1 0.239(14) 0.102(8) 0.041(5) 0.000 -0.034(6) 0.000
O2 0.134(8) 0.059(6) 0.053(5) 0.000 -0.025(5) 0.000
O3 0.084(7) 0.126(9) 0.049(5) 0.000 -0.006(5) 0.000
O4 0.100(10) 0.255(19) 0.108(9) 0.000 -0.018(7) 0.000
O5 0.085(4) 0.046(4) 0.094(4) -0.013(3) -0.023(3) 0.011(3)
O6 0.107(5) 0.039(3) 0.052(3) 0.000(2) 0.000(3) -0.007(3)
N1 0.138(11) 0.046(6) 0.033(5) 0.000 0.010(6) 0.000
N2 0.069(6) 0.037(5) 0.044(5) 0.000 -0.013(4) 0.000
N3 0.052(4) 0.064(5) 0.047(3) -0.004(3) -0.003(3) 0.004(4)
N4 0.043(4) 0.070(5) 0.046(3) 0.008(3) 0.002(3) -0.001(4)
C1 0.130(13) 0.033(7) 0.065(9) 0.000 -0.009(9) 0.000
C2 0.180(17) 0.057(9) 0.042(7) 0.000 0.034(10) 0.000
C3 0.161(19) 0.089(13) 0.082(12) 0.000 0.020(12) 0.000
C4 0.127(14) 0.086(12) 0.091(11) 0.000 0.035(11) 0.000
C5 0.119(14) 0.061(9) 0.093(11) 0.000 0.005(11) 0.000
C6 0.185(17) 0.035(7) 0.032(6) 0.000 -0.007(9) 0.000
C7 0.118(14) 0.102(12) 0.062(9) 0.000 -0.004(11) 0.000
C8 0.059(5) 0.043(5) 0.053(4) -0.010(4) -0.011(4) 0.003(4)
C9 0.079(7) 0.065(6) 0.081(6) -0.004(5) 0.009(5) 0.004(5)
C10 0.070(10) 0.148(17) 0.086(10) 0.000 0.033(8) 0.000
C11 0.069(6) 0.036(5) 0.064(5) -0.007(4) -0.023(5) 0.002(4)
C12 0.077(6) 0.051(5) 0.070(5) -0.013(4) 0.003(5) -0.001(5)
C13 0.083(6) 0.056(6) 0.049(4) 0.004(4) -0.004(4) 0.006(5)
C14 0.045(4) 0.064(5) 0.040(4) -0.003(4) 0.002(3) -0.011(4)
C15 0.067(5) 0.054(5) 0.055(5) -0.004(4) 0.000(4) -0.014(4)
C16 0.065(6) 0.050(5) 0.056(5) -0.001(4) -0.005(4) 0.000(4)
C17 0.063(5) 0.082(6) 0.052(4) -0.016(4) 0.001(4) -0.014(5)
C18 0.061(5) 0.083(6) 0.047(4) 0.006(4) -0.001(4) -0.011(5)
C19 0.066(6) 0.102(8) 0.044(4) 0.010(4) 0.000(4) -0.016(5)
C20 0.057(5) 0.068(6) 0.070(5) 0.003(5) 0.000(4) 0.006(5)
C21 0.074(6) 0.049(5) 0.069(5) 0.011(4) 0.005(5) -0.004(5)
C22 0.066(6) 0.072(6) 0.043(4) 0.008(4) 0.000(4) -0.010(5)
C23 0.062(5) 0.075(6) 0.047(4) -0.009(4) 0.002(4) -0.003(5)
C24 0.062(5) 0.054(5) 0.058(5) 0.014(4) -0.002(4) -0.011(4)

loop_
_atom_type_symbol
_atom_type_description
_atom_type_scat_dispersion_real
_atom_type_scat_dispersion_imag
_atom_type_scat_source
C C 0.0033 0.0016 'International Tables Vol C Tables 4.2.6.8 and 6.1.1.4'
H H 0.0000 0.0000 'International Tables Vol C Tables 4.2.6.8 and 6.1.1.4'
Cu Cu 0.3201 1.2651 'International Tables Vol C Tables 4.2.6.8 and 6.1.1.4'
N N 0.0061 0.0033 'International Tables Vol C Tables 4.2.6.8 and 6.1.1.4'
O O 0.0106 0.0060 'International Tables Vol C Tables 4.2.6.8 and 6.1.1.4'

loop_
_geom_angle_atom_site_label_1
_geom_angle_atom_site_label_2
_geom_angle_atom_site_label_3
_geom_angle
_geom_angle_site_symmetry_1
_geom_angle_site_symmetry_3
N3 Cu1 N4 154.6(3) . 2_554
N3 Cu1 O5 107.7(3) . .
N4 Cu1 O5 97.1(2) 2_554 .
N3 Cu1 Cu1 101.7(2) . 5_656
N4 Cu1 Cu1 89.36(19) 2_554 5_656
O5 Cu1 Cu1 75.94(16) . 5_656
N1 Cu2 N2 177.1(4) . .
N1 Cu2 O3 78.4(4) . .
N2 Cu2 O3 98.7(3) . .
N1 Cu2 O2 80.0(5) . .
N2 Cu2 O2 103.0(4) . .
O3 Cu2 O2 158.3(4) . .
N1 Cu2 O6 103.26(16) . 8_565
N2 Cu2 O6 76.75(16) . 8_565
O3 Cu2 O6 92.52(16) . 8_565
O2 Cu2 O6 92.42(15) . 8_565
N1 Cu2 O6 103.26(17) . .
N2 Cu2 O6 76.75(16) . .
O3 Cu2 O6 92.52(16) . .
O2 Cu2 O6 92.42(15) . .
O6 Cu2 O6 153.5(3) 8_565 .
C6 O2 Cu2 110.5(9) . .
C7 O3 Cu2 116.1(9) . .
C11 O5 Cu1 104.1(6) . .
C11 O6 Cu2 110.9(5) . .
C5 N1 C1 122.4(13) . .
C5 N1 Cu2 118.5(9) . .
C1 N1 Cu2 119.1(11) . .
C8 N2 C8 122.5(10) . 8_565
C8 N2 Cu2 118.7(5) . .
C8 N2 Cu2 118.7(5) 8_565 .
C16 N3 C12 116.5(7) . .
C16 N3 Cu1 121.8(6) . .
C12 N3 Cu1 121.4(6) . .
C20 N4 C24 116.5(7) . .
C20 N4 Cu1 125.5(6) . 2
C24 N4 Cu1 117.9(6) . 2
C27 N5 C25 106.9(19) . .
C27 N5 C26 113.4(17) . .
C25 N5 C26 138.5(19) . .
N1 C1 C2 119.1(16) . .
N1 C1 C6 111.2(13) . .
C2 C1 C6 129.7(14) . .
C3 C2 C1 116.7(14) . .
C3 C2 H2A 121.7 . .
C1 C2 H2A 121.7 . .
C4 C3 C2 124.8(18) . .
C4 C3 H3A 117.6 . .
C2 C3 H3A 117.6 . .
C3 C4 C5 117.0(18) . .
C3 C4 H4A 121.5 . .
C5 C4 H4A 121.5 . .
N1 C5 C4 119.9(16) . .
N1 C5 C7 115.1(15) . .
C4 C5 C7 125.0(18) . .
O1 C6 O2 118.8(17) . .
O1 C6 C1 121.9(15) . .
O2 C6 C1 119.2(11) . .
O4 C7 O3 125.3(14) . .
O4 C7 C5 122.8(18) . .
O3 C7 C5 111.9(16) . .
C9 C8 N2 120.3(8) . .
C9 C8 C11 124.5(8) . .
N2 C8 C11 115.2(7) . .
C8 C9 C10 117.5(9) . .
C8 C9 H9A 121.2 . .
C10 C9 H9A 121.2 . .
C9 C10 C9 121.9(12) 8_565 .
C9 C10 H10A 119.1 8_565 .
C9 C10 H10A 119.1 . .
O6 C11 O5 127.0(8) . .
O6 C11 C8 117.8(7) . .
O5 C11 C8 115.2(8) . .
N3 C12 C13 122.3(8) . .
N3 C12 H12A 118.9 . .
C13 C12 H12A 118.9 . .
C14 C13 C12 121.9(8) . .
C14 C13 H13A 119.1 . .
C12 C13 H13A 119.1 . .
C13 C14 C15 115.6(7) . .
C13 C14 C17 121.9(8) . .
C15 C14 C17 122.2(8) . .
C14 C15 C16 120.9(8) . .
C14 C15 H15A 119.5 . .
C16 C15 H15A 119.5 . .
N3 C16 C15 122.7(8) . .
N3 C16 H16A 118.6 . .
C15 C16 H16A 118.6 . .
C14 C17 C18 110.3(6) . .
C14 C17 H17A 109.6 . .
C18 C17 H17A 109.6 . .
C14 C17 H17B 109.6 . .
C18 C17 H17B 109.6 . .
H17A C17 H17B 108.1 . .
C19 C18 C17 114.5(7) . .
C19 C18 H18A 108.6 . .
C17 C18 H18A 108.6 . .
C19 C18 H18B 108.6 . .
C17 C18 H18B 108.6 . .
H18A C18 H18B 107.6 . .
C18 C19 C22 111.2(7) . .
C18 C19 H19A 109.4 . .
C22 C19 H19A 109.4 . .
C18 C19 H19B 109.4 . .
C22 C19 H19B 109.4 . .
H19A C19 H19B 108.0 . .
N4 C20 C21 123.7(8) . .
N4 C20 H20A 118.2 . .
C21 C20 H20A 118.2 . .
C22 C21 C20 120.4(8) . .
C22 C21 H21A 119.8 . .
C20 C21 H21A 119.8 . .
C21 C22 C23 116.1(7) . .
C21 C22 C19 123.5(8) . .
C23 C22 C19 120.4(8) . .
C24 C23 C22 120.5(8) . .
C24 C23 H23A 119.7 . .
C22 C23 H23A 119.7 . .
N4 C24 C23 122.7(8) . .
N4 C24 H24A 118.6 . .
C23 C24 H24A 118.6 . .
O7 C25 N5 101.1(18) . .
O7 C25 H25A 129.4 . .
N5 C25 H25A 129.4 . .
N5 C26 H26A 109.5 . .
N5 C26 H26B 109.5 . .
H26A C26 H26B 109.5 . .
N5 C26 H26C 109.5 . .
H26A C26 H26C 109.5 . .
H26B C26 H26C 109.5 . .
N5 C27 H27A 109.5 . .
N5 C27 H27B 109.5 . .
H27A C27 H27B 109.5 . .
N5 C27 H27C 109.5 . .
H27A C27 H27C 109.5 . .
H27B C27 H27C 109.5 . .

loop_
_geom_bond_atom_site_label_1
_geom_bond_atom_site_label_2
_geom_bond_distance
_geom_bond_site_symmetry_2
Cu1 N3 1.923(6) .
Cu1 N4 1.928(6) 2_554
Cu1 O5 2.285(6) .
Cu1 Cu1 2.949(2) 5_656
Cu2 N1 1.942(11) .
Cu2 N2 1.973(9) .
Cu2 O3 2.072(9) .
Cu2 O2 2.074(8) .
Cu2 O6 2.308(5) 8_565
Cu2 O6 2.308(5) .
O1 C6 1.250(14) .
O2 C6 1.336(16) .
O3 C7 1.308(19) .
O4 C7 1.19(2) .
O5 C11 1.233(9) .
O6 C11 1.228(9) .
O7 C25 1.273(10) .
N1 C5 1.316(18) .
N1 C1 1.345(15) .
N2 C8 1.356(8) .
N2 C8 1.356(8) 8_565
N3 C16 1.324(10) .
N3 C12 1.332(10) .
N4 C20 1.319(11) .
N4 C24 1.347(10) .
N4 Cu1 1.928(6) 2
N5 C27 1.456(10) .
N5 C25 1.467(10) .
N5 C26 1.471(9) .
C1 C2 1.42(2) .
C1 C6 1.44(2) .
C2 C3 1.35(2) .
C2 H2A 0.9300 .
C3 C4 1.32(2) .
C3 H3A 0.9300 .
C4 C5 1.43(2) .
C4 H4A 0.9300 .
C5 C7 1.49(2) .
C8 C9 1.349(11) .
C8 C11 1.509(11) .
C9 C10 1.402(10) .
C9 H9A 0.9300 .
C10 C9 1.402(10) 8_565
C10 H10A 0.9300 .
C12 C13 1.381(10) .
C12 H12A 0.9300 .
C13 C14 1.338(11) .
C13 H13A 0.9300 .
C14 C15 1.375(10) .
C14 C17 1.494(9) .
C15 C16 1.376(9) .
C15 H15A 0.9300 .
C16 H16A 0.9300 .
C17 C18 1.522(10) .
C17 H17A 0.9700 .
C17 H17B 0.9700 .
C18 C19 1.504(9) .
C18 H18A 0.9700 .
C18 H18B 0.9700 .
C19 C22 1.515(10) .
C19 H19A 0.9700 .
C19 H19B 0.9700 .
C20 C21 1.364(11) .
C20 H20A 0.9300 .
C21 C22 1.364(11) .
C21 H21A 0.9300 .
C22 C23 1.391(12) .
C23 C24 1.351(11) .
C23 H23A 0.9300 .
C24 H24A 0.9300 .
C25 H25A 0.9300 .
C26 H26A 0.9600 .
C26 H26B 0.9600 .
C26 H26C 0.9600 .
C27 H27A 0.9600 .
C27 H27B 0.9600 .
C27 H27C 0.9600 .
